data_7117818
loop_
_publ_author_name
'Sabrina I. Kallane'
'Thomas Braun'
'Michael Teltewskoi'
'Beatrice Braun'
'Roy Herrmann'
'Reik Laubenstein'

_publ_section_title
;
 Remarkable reactivity of a rhodium(I) boryl complex towards CO2 and CS2:
 isolation of a carbido complex
;
_journal_name_full Chem.Commun.
_journal_page_first 14613
_journal_paper_doi 10.1039/C5cc05606C
_journal_volume 51
_journal_year 2015
_chemical_formula_moiety 'C50 H94 B2 N2 O6 P4 Rh2'
_chemical_formula_sum 'C25 H47 B N O3 P2 Rh'
_chemical_formula_weight 585.30
_chemical_name_systematic
; 
 ? 
;
_space_group_IT_number 1
_symmetry_cell_setting triclinic
_symmetry_space_group_name_Hall 'P 1'
_symmetry_space_group_name_H-M 'P 1'
_atom_sites_solution_hydrogens geom
_atom_sites_solution_primary direct
_atom_sites_solution_secondary difmap
_audit_creation_method SHELXL-97
_audit_update_record
;
2015-06-03 deposited with the CCDC.
2015-08-12 downloaded from the CCDC.
;
_cell_angle_alpha 83.982(5)
_cell_angle_beta 80.950(4)
_cell_angle_gamma 82.455(5)
_cell_formula_units_Z 2
_cell_length_a 9.0037(11)
_cell_length_b 11.2268(13)
_cell_length_c 15.1421(16)
_cell_measurement_temperature 150(2)
_cell_volume 1492.9(3)
_computing_cell_refinement 'Bruker SAINT'
_computing_data_collection 'Bruker APEX2'
_computing_data_reduction 'Bruker SAINT'
_computing_structure_refinement 'SHELXL-2013 (Sheldrick 2013)'
_computing_structure_solution 'SHELXS-97 (Sheldrick 2008)'
_diffrn_ambient_temperature 150(2)
_diffrn_measured_fraction_theta_full 0.994
_diffrn_measured_fraction_theta_max 0.994
_diffrn_measurement_device_type 'Bruker D8 VENTURE'
_diffrn_measurement_method '\f and \w scans'
_diffrn_radiation_monochromator graphite
_diffrn_radiation_source 'fine-focus sealed tube'
_diffrn_radiation_type MoK\a
_diffrn_radiation_wavelength 0.71073
_diffrn_reflns_av_R_equivalents 0.0605
_diffrn_reflns_av_sigmaI/netI 0.0751
_diffrn_reflns_limit_h_max 11
_diffrn_reflns_limit_h_min -11
_diffrn_reflns_limit_k_max 14
_diffrn_reflns_limit_k_min -14
_diffrn_reflns_limit_l_max 18
_diffrn_reflns_limit_l_min -18
_diffrn_reflns_number 30204
_diffrn_reflns_theta_full 26.44
_diffrn_reflns_theta_max 26.44
_diffrn_reflns_theta_min 2.31
_exptl_absorpt_coefficient_mu 0.703
_exptl_absorpt_correction_T_max 0.7454
_exptl_absorpt_correction_T_min 0.6067
_exptl_absorpt_correction_type multi-scan
_exptl_absorpt_process_details 'Bruker APEX2'
_exptl_crystal_colour yellow
_exptl_crystal_density_diffrn 1.302
_exptl_crystal_density_method 'not measured'
_exptl_crystal_description plates
_exptl_crystal_F_000 616
_exptl_crystal_size_max 0.21
_exptl_crystal_size_mid 0.17
_exptl_crystal_size_min 0.05
_refine_diff_density_max 1.323
_refine_diff_density_min -1.141
_refine_diff_density_rms 0.115
_refine_ls_abs_structure_details 'Flack H D (1983), Acta Cryst. A39, 876-881'
_refine_ls_abs_structure_Flack 0.28(3)
_refine_ls_extinction_method none
_refine_ls_goodness_of_fit_ref 1.016
_refine_ls_hydrogen_treatment mixed
_refine_ls_matrix_type full
_refine_ls_number_parameters 616
_refine_ls_number_reflns 12047
_refine_ls_number_restraints 9
_refine_ls_restrained_S_all 1.018
_refine_ls_R_factor_all 0.0669
_refine_ls_R_factor_gt 0.0490
_refine_ls_shift/su_max 0.000
_refine_ls_shift/su_mean 0.000
_refine_ls_structure_factor_coef Fsqd
_refine_ls_weighting_details 'calc w=1/[\s^2^(Fo^2^)+(0.0700P)^2^+0.0000P] where P=(Fo^2^+2Fc^2^)/3'
_refine_ls_weighting_scheme calc
_refine_ls_wR_factor_gt 0.1114
_refine_ls_wR_factor_ref 0.1218
_reflns_number_gt 10115
_reflns_number_total 12047
_reflns_threshold_expression >2sigma(I)
_cod_data_source_file c5cc05606c2.cif
_cod_data_source_block c:\users\admin\desktop\sk435
_cod_database_code 7117818

loop_
_symmetry_equiv_pos_as_xyz
'x, y, z'

loop_
_atom_site_label
_atom_site_type_symbol
_atom_site_fract_x
_atom_site_fract_y
_atom_site_fract_z
_atom_site_U_iso_or_equiv
_atom_site_adp_type
_atom_site_occupancy
_atom_site_symmetry_multiplicity
_atom_site_calc_flag
_atom_site_refinement_flags
_atom_site_disorder_assembly
_atom_site_disorder_group
C1 C -0.0225(6) 0.4899(5) 0.5715(4) 0.0293(13) Uani 1 1 d . . .
H1A H -0.1031 0.5042 0.6231 0.035 Uiso 1 1 calc R . .
H1B H -0.0615 0.5289 0.5166 0.035 Uiso 1 1 calc R . .
C2 C 0.0128(8) 0.3544(6) 0.5633(5) 0.0403(16) Uani 1 1 d . . .
H2A H 0.0956 0.3394 0.5140 0.061 Uiso 1 1 calc R . .
H2B H -0.0775 0.3225 0.5512 0.061 Uiso 1 1 calc R . .
H2C H 0.0429 0.3144 0.6195 0.061 Uiso 1 1 calc R . .
C3 C 0.1700(6) 0.5168(6) 0.7032(4) 0.0297(13) Uani 1 1 d . . .
H3A H 0.1946 0.4281 0.7102 0.036 Uiso 1 1 calc R . .
H3B H 0.2598 0.5525 0.7139 0.036 Uiso 1 1 calc R . .
C4 C 0.0409(7) 0.5520(7) 0.7757(4) 0.0389(15) Uani 1 1 d . . .
H4A H 0.0204 0.6401 0.7734 0.058 Uiso 1 1 calc R . .
H4B H 0.0684 0.5204 0.8345 0.058 Uiso 1 1 calc R . .
H4C H -0.0498 0.5183 0.7662 0.058 Uiso 1 1 calc R . .
C5 C 0.0619(7) 0.7176(6) 0.5837(5) 0.0323(14) Uani 1 1 d . . .
H5A H 0.0173 0.7385 0.5275 0.039 Uiso 1 1 calc R . .
H5B H -0.0213 0.7274 0.6345 0.039 Uiso 1 1 calc R . .
C6 C 0.1737(9) 0.8059(6) 0.5885(6) 0.0475(18) Uani 1 1 d . . .
H6A H 0.2101 0.7921 0.6468 0.071 Uiso 1 1 calc R . .
H6B H 0.1236 0.8886 0.5812 0.071 Uiso 1 1 calc R . .
H6C H 0.2596 0.7942 0.5405 0.071 Uiso 1 1 calc R . .
C7 C 0.5274(7) 0.3393(6) 0.3040(4) 0.0305(13) Uani 1 1 d . . .
H7A H 0.6142 0.3296 0.2553 0.037 Uiso 1 1 calc R . .
H7B H 0.5330 0.2658 0.3462 0.037 Uiso 1 1 calc R . .
C8 C 0.3805(8) 0.3500(7) 0.2637(5) 0.0493(19) Uani 1 1 d . . .
H8A H 0.2939 0.3551 0.3119 0.074 Uiso 1 1 calc R . .
H8B H 0.3797 0.2789 0.2314 0.074 Uiso 1 1 calc R . .
H8C H 0.3736 0.4227 0.2220 0.074 Uiso 1 1 calc R . .
C9 C 0.7337(7) 0.4347(6) 0.3983(5) 0.0319(15) Uani 1 1 d . . .
H9A H 0.7417 0.4912 0.4429 0.038 Uiso 1 1 calc R . .
H9B H 0.7403 0.3525 0.4293 0.038 Uiso 1 1 calc R . .
C10 C 0.8708(7) 0.4405(6) 0.3251(5) 0.0389(16) Uani 1 1 d . . .
H10A H 0.8627 0.3886 0.2784 0.058 Uiso 1 1 calc R . .
H10B H 0.9635 0.4129 0.3512 0.058 Uiso 1 1 calc R . .
H10C H 0.8742 0.5238 0.2987 0.058 Uiso 1 1 calc R . .
C11 C 0.5663(7) 0.5908(6) 0.2734(4) 0.0340(14) Uani 1 1 d . . .
H11A H 0.6529 0.5654 0.2277 0.041 Uiso 1 1 calc R . .
H11B H 0.4740 0.6044 0.2441 0.041 Uiso 1 1 calc R . .
C12 C 0.5922(9) 0.7088(6) 0.3065(5) 0.0502(19) Uani 1 1 d . . .
H12A H 0.5021 0.7392 0.3466 0.075 Uiso 1 1 calc R . .
H12B H 0.6116 0.7682 0.2550 0.075 Uiso 1 1 calc R . .
H12C H 0.6797 0.6950 0.3390 0.075 Uiso 1 1 calc R . .
C13 C 0.2345(7) 0.5786(6) 0.3929(4) 0.0284(13) Uani 1 1 d . . .
C14 C 0.5434(6) 0.5090(5) 0.6259(4) 0.0226(11) Uani 1 1 d . . .
C15 C 0.5648(7) 0.6286(5) 0.5873(4) 0.0238(13) Uani 1 1 d . . .
H15 H 0.5404 0.6547 0.5290 0.029 Uiso 1 1 calc R . .
C16 C 0.6219(6) 0.7068(5) 0.6361(4) 0.0282(13) Uani 1 1 d . . .
H16 H 0.6381 0.7853 0.6094 0.034 Uiso 1 1 calc R . .
C17 C 0.6554(6) 0.6740(6) 0.7215(4) 0.0292(13) Uani 1 1 d . . .
H17 H 0.6920 0.7292 0.7539 0.035 Uiso 1 1 calc R . .
C18 C 0.6343(6) 0.5583(5) 0.7590(4) 0.0250(12) Uani 1 1 d . . .
H18 H 0.6581 0.5335 0.8176 0.030 Uiso 1 1 calc R . .
C19 C 0.5788(6) 0.4780(5) 0.7120(4) 0.0241(12) Uani 1 1 d . . .
H19 H 0.5646 0.3995 0.7396 0.029 Uiso 1 1 calc R . .
C20 C 0.4501(7) 0.1153(5) 0.5806(4) 0.0257(12) Uani 1 1 d . . .
C21 C 0.5769(7) 0.1126(5) 0.6389(4) 0.0252(12) Uani 1 1 d . . .
C22 C 0.2949(7) 0.1029(6) 0.6364(5) 0.0363(14) Uani 1 1 d . . .
H22A H 0.2759 0.1598 0.6829 0.054 Uiso 1 1 calc R . .
H22B H 0.2932 0.0204 0.6648 0.054 Uiso 1 1 calc R . .
H22C H 0.2163 0.1205 0.5973 0.054 Uiso 1 1 calc R . .
C23 C 0.4810(8) 0.0263(5) 0.5090(4) 0.0350(14) Uani 1 1 d . . .
H23A H 0.3952 0.0349 0.4753 0.053 Uiso 1 1 calc R . .
H23B H 0.4948 -0.0561 0.5376 0.053 Uiso 1 1 calc R . .
H23C H 0.5730 0.0425 0.4679 0.053 Uiso 1 1 calc R . .
C24 C 0.5585(8) 0.0308(5) 0.7256(4) 0.0335(14) Uani 1 1 d . . .
H24A H 0.6470 0.0297 0.7562 0.050 Uiso 1 1 calc R . .
H24B H 0.5498 -0.0512 0.7118 0.050 Uiso 1 1 calc R . .
H24C H 0.4670 0.0610 0.7647 0.050 Uiso 1 1 calc R . .
C25 C 0.7367(7) 0.0847(6) 0.5884(4) 0.0346(14) Uani 1 1 d . . .
H25A H 0.7486 0.1373 0.5325 0.052 Uiso 1 1 calc R . .
H25B H 0.7528 0.0002 0.5745 0.052 Uiso 1 1 calc R . .
H25C H 0.8111 0.0987 0.6259 0.052 Uiso 1 1 calc R . .
C26 C -0.3916(8) 1.1120(7) 0.0320(6) 0.0466(18) Uani 1 1 d . . .
H26A H -0.4678 1.1831 0.0250 0.056 Uiso 1 1 calc R . .
H26B H -0.4162 1.0483 -0.0020 0.056 Uiso 1 1 calc R . .
C27 C -0.4026(9) 1.0676(8) 0.1289(6) 0.056(2) Uani 1 1 d . . .
H27A H -0.3336 0.9931 0.1359 0.085 Uiso 1 1 calc R . .
H27B H -0.5066 1.0514 0.1518 0.085 Uiso 1 1 calc R . .
H27C H -0.3746 1.1289 0.1628 0.085 Uiso 1 1 calc R . .
C28 C -0.1802(7) 1.2878(6) 0.0374(5) 0.0381(15) Uani 1 1 d . . .
H28A H -0.1652 1.2620 0.1002 0.046 Uiso 1 1 calc R . .
H28B H -0.0865 1.3201 0.0068 0.046 Uiso 1 1 calc R . .
C29 C -0.3093(9) 1.3908(7) 0.0387(5) 0.0500(19) Uani 1 1 d . . .
H29A H -0.3179 1.4246 -0.0228 0.075 Uiso 1 1 calc R . .
H29B H -0.2884 1.4537 0.0737 0.075 Uiso 1 1 calc R . .
H29C H -0.4044 1.3601 0.0662 0.075 Uiso 1 1 calc R . .
C30 C -0.2398(8) 1.2115(7) -0.1293(5) 0.0419(16) Uani 1 1 d . . .
H30A H -0.2909 1.1517 -0.1534 0.050 Uiso 1 1 calc R . .
H30B H -0.3109 1.2866 -0.1249 0.050 Uiso 1 1 calc R . .
C31 C -0.1014(10) 1.2378(10) -0.1951(6) 0.073(3) Uani 1 1 d . . .
H31A H -0.0427 1.2888 -0.1688 0.110 Uiso 1 1 calc R . .
H31B H -0.1328 1.2798 -0.2505 0.110 Uiso 1 1 calc R . .
H31C H -0.0390 1.1619 -0.2089 0.110 Uiso 1 1 calc R . .
C32 C 0.1114(11) 0.7213(7) 0.1073(5) 0.060(2) Uani 1 1 d . . .
H32A H 0.1909 0.6516 0.1093 0.072 Uiso 1 1 calc R . .
H32B H 0.1025 0.7606 0.1637 0.072 Uiso 1 1 calc R . .
C33 C -0.0365(13) 0.6766(11) 0.1018(8) 0.095(3) Uani 1 1 d U . .
H33A H -0.1168 0.7446 0.1031 0.142 Uiso 1 1 calc R . .
H33B H -0.0604 0.6177 0.1529 0.142 Uiso 1 1 calc R . .
H33C H -0.0288 0.6383 0.0457 0.142 Uiso 1 1 calc R . .
C34 C 0.3502(8) 0.8631(7) 0.0350(6) 0.052(2) Uani 1 1 d . . .
H34A H 0.3855 0.9254 -0.0120 0.063 Uiso 1 1 calc R . .
H34B H 0.3322 0.9001 0.0929 0.063 Uiso 1 1 calc R . .
C35 C 0.4803(10) 0.7610(8) 0.0397(7) 0.069(3) Uani 1 1 d . . .
H35A H 0.4508 0.6999 0.0882 0.103 Uiso 1 1 calc R . .
H35B H 0.5704 0.7936 0.0515 0.103 Uiso 1 1 calc R . .
H35C H 0.5030 0.7241 -0.0175 0.103 Uiso 1 1 calc R . .
C36 C 0.2202(8) 0.7355(6) -0.0813(4) 0.0357(15) Uani 1 1 d . . .
H36A H 0.2957 0.6674 -0.0653 0.043 Uiso 1 1 calc R . .
H36B H 0.1293 0.7012 -0.0917 0.043 Uiso 1 1 calc R . .
C37 C 0.2842(10) 0.8028(8) -0.1660(5) 0.059(2) Uani 1 1 d . . .
H37A H 0.2132 0.8737 -0.1800 0.088 Uiso 1 1 calc R . .
H37B H 0.3005 0.7502 -0.2152 0.088 Uiso 1 1 calc R . .
H37C H 0.3809 0.8286 -0.1585 0.088 Uiso 1 1 calc R . .
C38 C -0.1053(7) 0.9122(6) -0.0746(5) 0.0387(16) Uani 1 1 d . . .
C39 C 0.1844(6) 1.1839(5) 0.0240(4) 0.0226(11) Uani 1 1 d . . .
C40 C 0.2075(6) 1.2842(5) 0.0654(4) 0.0283(13) Uani 1 1 d . . .
H40 H 0.1727 1.2894 0.1276 0.034 Uiso 1 1 calc R . .
C41 C 0.2811(7) 1.3764(5) 0.0160(4) 0.0293(13) Uani 1 1 d . . .
H41 H 0.2982 1.4428 0.0456 0.035 Uiso 1 1 calc R . .
C42 C 0.3300(6) 1.3741(5) -0.0748(4) 0.0291(13) Uani 1 1 d . . .
H42 H 0.3772 1.4391 -0.1080 0.035 Uiso 1 1 calc R . .
C43 C 0.3087(6) 1.2741(5) -0.1168(4) 0.0272(12) Uani 1 1 d . . .
H43 H 0.3444 1.2694 -0.1790 0.033 Uiso 1 1 calc R . .
C44 C 0.2358(7) 1.1817(5) -0.0683(4) 0.0253(12) Uani 1 1 d . . .
H44 H 0.2201 1.1152 -0.0983 0.030 Uiso 1 1 calc R . .
C45 C -0.0375(7) 1.0001(5) 0.2993(4) 0.0269(12) Uani 1 1 d . . .
C46 C 0.1143(7) 1.0438(6) 0.3101(4) 0.0318(14) Uani 1 1 d . . .
C47 C -0.0720(9) 0.8825(6) 0.3537(5) 0.0453(17) Uani 1 1 d . . .
H47A H -0.1698 0.8622 0.3428 0.068 Uiso 1 1 calc R . .
H47B H -0.0760 0.8917 0.4177 0.068 Uiso 1 1 calc R . .
H47C H 0.0077 0.8178 0.3355 0.068 Uiso 1 1 calc R . .
C48 C -0.1708(7) 1.0979(6) 0.3158(4) 0.0372(15) Uani 1 1 d . . .
H48A H -0.1473 1.1725 0.2795 0.056 Uiso 1 1 calc R . .
H48B H -0.1893 1.1125 0.3795 0.056 Uiso 1 1 calc R . .
H48C H -0.2613 1.0716 0.2990 0.056 Uiso 1 1 calc R . .
C49 C 0.2411(7) 0.9415(6) 0.3171(4) 0.0380(15) Uani 1 1 d . . .
H49A H 0.2475 0.8908 0.2674 0.057 Uiso 1 1 calc R . .
H49B H 0.2205 0.8928 0.3743 0.057 Uiso 1 1 calc R . .
H49C H 0.3373 0.9748 0.3141 0.057 Uiso 1 1 calc R . .
C50 C 0.1033(8) 1.1255(6) 0.3861(4) 0.0399(16) Uani 1 1 d . . .
H50A H 0.2032 1.1502 0.3879 0.060 Uiso 1 1 calc R . .
H50B H 0.0685 1.0815 0.4434 0.060 Uiso 1 1 calc R . .
H50C H 0.0313 1.1971 0.3758 0.060 Uiso 1 1 calc R . .
B1 B 0.4967(7) 0.3095(6) 0.5923(4) 0.0218(13) Uani 1 1 d . . .
B2 B 0.0803(7) 1.0686(6) 0.1618(4) 0.0237(13) Uani 1 1 d . . .
N1 N 0.4816(5) 0.4352(4) 0.5760(3) 0.0223(10) Uani 1 1 d . . .
N2 N 0.0997(5) 1.0930(4) 0.0691(3) 0.0222(10) Uani 1 1 d . . .
O1 O 0.1612(6) 0.6192(4) 0.3380(3) 0.0453(12) Uani 1 1 d . . .
O2 O 0.4445(5) 0.2367(3) 0.5361(3) 0.0279(9) Uani 1 1 d . . .
O3 O 0.5608(5) 0.2373(3) 0.6605(2) 0.0254(8) Uani 1 1 d . . .
O4 O -0.1625(7) 0.8642(6) -0.1210(4) 0.0680(18) Uani 1 1 d . . .
O5 O -0.0154(4) 0.9829(3) 0.2048(2) 0.0256(8) Uani 1 1 d . . .
O6 O 0.1492(5) 1.1142(4) 0.2250(3) 0.0297(9) Uani 1 1 d . . .
P1 P 0.14195(15) 0.55985(13) 0.58700(10) 0.0220(3) Uani 1 1 d . . .
P2 P 0.54512(16) 0.46953(13) 0.36371(10) 0.0225(3) Uani 1 1 d . . .
P3 P -0.20216(17) 1.15418(14) -0.01649(10) 0.0269(3) Uani 1 1 d . . .
P4 P 0.16890(18) 0.82838(14) 0.01243(10) 0.0281(3) Uani 1 1 d . . .
Rh1 Rh 0.34820(4) 0.51458(3) 0.47738(3) 0.02125(11) Uani 1 1 d . . .
Rh2 Rh -0.01102(4) 0.99387(3) -0.00675(3) 0.02428(12) Uani 1 1 d . . .

loop_
_atom_site_aniso_label
_atom_site_aniso_U_11
_atom_site_aniso_U_22
_atom_site_aniso_U_33
_atom_site_aniso_U_23
_atom_site_aniso_U_13
_atom_site_aniso_U_12
C1 0.020(3) 0.039(3) 0.031(3) -0.004(3) -0.005(2) -0.009(2)
C2 0.040(4) 0.035(4) 0.050(4) -0.008(3) -0.006(3) -0.018(3)
C3 0.018(3) 0.042(4) 0.030(3) -0.003(3) -0.003(2) -0.006(2)
C4 0.025(3) 0.062(5) 0.030(3) -0.009(3) -0.003(3) -0.003(3)
C5 0.027(3) 0.033(3) 0.038(4) -0.005(3) -0.004(3) -0.006(3)
C6 0.049(4) 0.026(3) 0.067(5) 0.001(3) -0.009(4) -0.008(3)
C7 0.028(3) 0.034(3) 0.031(3) -0.006(3) -0.003(3) -0.007(3)
C8 0.035(4) 0.061(5) 0.061(5) -0.025(4) -0.015(3) -0.014(3)
C9 0.021(3) 0.042(4) 0.034(4) -0.002(3) -0.010(3) -0.001(3)
C10 0.019(3) 0.041(4) 0.053(4) 0.004(3) 0.002(3) -0.007(3)
C11 0.030(3) 0.036(3) 0.032(3) 0.010(3) -0.001(3) -0.005(3)
C12 0.052(5) 0.031(4) 0.065(5) 0.011(3) -0.004(4) -0.013(3)
C13 0.026(3) 0.031(3) 0.030(3) 0.001(2) -0.009(3) -0.008(3)
C14 0.013(3) 0.028(3) 0.027(3) -0.006(2) -0.002(2) -0.001(2)
C15 0.024(3) 0.021(3) 0.028(3) -0.001(2) -0.006(2) -0.009(2)
C16 0.022(3) 0.020(3) 0.043(4) -0.003(2) -0.008(3) 0.000(2)
C17 0.018(3) 0.039(3) 0.034(3) -0.014(3) -0.006(2) -0.005(3)
C18 0.019(3) 0.032(3) 0.024(3) -0.004(2) -0.004(2) -0.002(2)
C19 0.018(3) 0.028(3) 0.026(3) -0.003(2) 0.000(2) -0.004(2)
C20 0.027(3) 0.021(3) 0.031(3) 0.004(2) -0.011(2) -0.006(2)
C21 0.029(3) 0.021(3) 0.028(3) -0.002(2) -0.009(2) -0.005(2)
C22 0.030(3) 0.031(3) 0.048(4) -0.001(3) -0.002(3) -0.012(3)
C23 0.041(4) 0.028(3) 0.038(4) 0.000(3) -0.013(3) -0.005(3)
C24 0.049(4) 0.023(3) 0.028(3) 0.003(2) -0.009(3) -0.001(3)
C25 0.030(3) 0.037(4) 0.039(4) -0.007(3) -0.010(3) -0.003(3)
C26 0.023(3) 0.056(5) 0.064(5) -0.008(4) -0.009(3) -0.008(3)
C27 0.041(5) 0.065(5) 0.061(5) 0.001(4) 0.005(4) -0.016(4)
C28 0.027(3) 0.042(4) 0.049(4) -0.015(3) -0.014(3) 0.003(3)
C29 0.052(5) 0.043(4) 0.058(5) -0.018(3) -0.019(4) 0.007(3)
C30 0.041(4) 0.047(4) 0.040(4) -0.005(3) -0.016(3) -0.001(3)
C31 0.061(6) 0.109(8) 0.043(5) 0.026(5) -0.011(4) -0.007(5)
C32 0.086(7) 0.049(5) 0.034(4) 0.007(3) 0.005(4) 0.008(4)
C33 0.086(5) 0.089(5) 0.099(5) 0.020(4) 0.007(4) -0.018(4)
C34 0.038(4) 0.053(5) 0.072(5) -0.021(4) -0.026(4) 0.010(3)
C35 0.048(5) 0.067(6) 0.090(7) -0.021(5) -0.025(5) 0.024(4)
C36 0.038(4) 0.029(3) 0.039(4) -0.011(3) 0.003(3) -0.002(3)
C37 0.059(5) 0.071(6) 0.039(4) -0.009(4) 0.006(4) 0.008(4)
C38 0.024(3) 0.034(4) 0.058(4) -0.009(3) -0.011(3) 0.005(3)
C39 0.017(3) 0.023(3) 0.027(3) -0.001(2) -0.003(2) -0.001(2)
C40 0.023(3) 0.029(3) 0.034(3) -0.007(2) -0.004(2) -0.004(2)
C41 0.030(3) 0.024(3) 0.037(3) -0.005(2) -0.008(3) -0.007(2)
C42 0.022(3) 0.024(3) 0.040(4) 0.002(2) -0.002(3) -0.005(2)
C43 0.023(3) 0.033(3) 0.025(3) 0.001(2) -0.003(2) -0.002(2)
C44 0.024(3) 0.027(3) 0.026(3) -0.002(2) -0.002(2) -0.008(2)
C45 0.029(3) 0.031(3) 0.021(3) -0.004(2) -0.002(2) -0.005(2)
C46 0.035(3) 0.038(3) 0.023(3) -0.001(2) -0.008(3) 0.000(3)
C47 0.055(5) 0.042(4) 0.038(4) 0.004(3) -0.003(3) -0.013(3)
C48 0.032(3) 0.045(4) 0.032(3) -0.006(3) 0.000(3) 0.005(3)
C49 0.031(3) 0.044(4) 0.038(4) -0.002(3) -0.010(3) 0.006(3)
C50 0.047(4) 0.043(4) 0.032(4) -0.009(3) -0.016(3) 0.002(3)
B1 0.012(3) 0.027(3) 0.027(3) 0.002(3) -0.001(2) -0.009(3)
B2 0.015(3) 0.026(3) 0.028(3) -0.004(3) 0.001(2) 0.003(2)
N1 0.019(2) 0.023(2) 0.027(2) -0.0015(19) -0.0062(19) -0.0055(19)
N2 0.019(2) 0.023(2) 0.025(2) -0.0032(19) -0.0053(19) -0.0018(19)
O1 0.049(3) 0.051(3) 0.037(3) -0.003(2) -0.020(2) 0.003(2)
O2 0.036(2) 0.019(2) 0.032(2) 0.0031(16) -0.0153(18) -0.0052(17)
O3 0.033(2) 0.0178(19) 0.026(2) -0.0023(15) -0.0061(17) -0.0046(16)
O4 0.069(4) 0.074(4) 0.075(4) -0.030(3) -0.035(3) -0.012(3)
O5 0.026(2) 0.028(2) 0.023(2) -0.0030(16) -0.0006(16) -0.0082(17)
O6 0.033(2) 0.034(2) 0.025(2) -0.0010(16) -0.0096(17) -0.0102(18)
P1 0.0147(7) 0.0257(8) 0.0258(8) -0.0006(6) -0.0033(6) -0.0036(6)
P2 0.0180(7) 0.0261(8) 0.0239(8) 0.0003(6) -0.0036(6) -0.0054(6)
P3 0.0196(7) 0.0301(8) 0.0318(8) -0.0041(6) -0.0064(6) -0.0015(6)
P4 0.0313(9) 0.0265(8) 0.0266(8) -0.0046(6) -0.0052(7) -0.0013(7)
Rh1 0.0168(2) 0.0239(2) 0.0237(2) 0.00012(17) -0.00486(17) -0.00414(17)
Rh2 0.0204(2) 0.0280(2) 0.0260(2) -0.00481(18) -0.00421(18) -0.00540(18)

loop_
_atom_type_symbol
_atom_type_description
_atom_type_scat_dispersion_real
_atom_type_scat_dispersion_imag
_atom_type_scat_source
C C 0.0033 0.0016 'International Tables Vol C Tables 4.2.6.8 and 6.1.1.4'
H H 0.0000 0.0000 'International Tables Vol C Tables 4.2.6.8 and 6.1.1.4'
B B 0.0013 0.0007 'International Tables Vol C Tables 4.2.6.8 and 6.1.1.4'
N N 0.0061 0.0033 'International Tables Vol C Tables 4.2.6.8 and 6.1.1.4'
O O 0.0106 0.0060 'International Tables Vol C Tables 4.2.6.8 and 6.1.1.4'
P P 0.1023 0.0942 'International Tables Vol C Tables 4.2.6.8 and 6.1.1.4'
Rh Rh -1.1178 0.9187 'International Tables Vol C Tables 4.2.6.8 and 6.1.1.4'

loop_
_geom_angle_atom_site_label_1
_geom_angle_atom_site_label_2
_geom_angle_atom_site_label_3
_geom_angle
_geom_angle_site_symmetry_1
_geom_angle_site_symmetry_3
C2 C1 P1 112.9(4) . .
C2 C1 H1A 109.0 . .
P1 C1 H1A 109.0 . .
C2 C1 H1B 109.0 . .
P1 C1 H1B 109.0 . .
H1A C1 H1B 107.8 . .
C1 C2 H2A 109.5 . .
C1 C2 H2B 109.5 . .
H2A C2 H2B 109.5 . .
C1 C2 H2C 109.5 . .
H2A C2 H2C 109.5 . .
H2B C2 H2C 109.5 . .
C4 C3 P1 117.6(4) . .
C4 C3 H3A 107.9 . .
P1 C3 H3A 107.9 . .
C4 C3 H3B 107.9 . .
P1 C3 H3B 107.9 . .
H3A C3 H3B 107.2 . .
C3 C4 H4A 109.5 . .
C3 C4 H4B 109.5 . .
H4A C4 H4B 109.5 . .
C3 C4 H4C 109.5 . .
H4A C4 H4C 109.5 . .
H4B C4 H4C 109.5 . .
C6 C5 P1 114.8(5) . .
C6 C5 H5A 108.6 . .
P1 C5 H5A 108.6 . .
C6 C5 H5B 108.6 . .
P1 C5 H5B 108.6 . .
H5A C5 H5B 107.5 . .
C5 C6 H6A 109.5 . .
C5 C6 H6B 109.5 . .
H6A C6 H6B 109.5 . .
C5 C6 H6C 109.5 . .
H6A C6 H6C 109.5 . .
H6B C6 H6C 109.5 . .
C8 C7 P2 113.7(4) . .
C8 C7 H7A 108.8 . .
P2 C7 H7A 108.8 . .
C8 C7 H7B 108.8 . .
P2 C7 H7B 108.8 . .
H7A C7 H7B 107.7 . .
C7 C8 H8A 109.5 . .
C7 C8 H8B 109.5 . .
H8A C8 H8B 109.5 . .
C7 C8 H8C 109.5 . .
H8A C8 H8C 109.5 . .
H8B C8 H8C 109.5 . .
C10 C9 P2 117.5(5) . .
C10 C9 H9A 107.9 . .
P2 C9 H9A 107.9 . .
C10 C9 H9B 107.9 . .
P2 C9 H9B 107.9 . .
H9A C9 H9B 107.2 . .
C9 C10 H10A 109.5 . .
C9 C10 H10B 109.5 . .
H10A C10 H10B 109.5 . .
C9 C10 H10C 109.5 . .
H10A C10 H10C 109.5 . .
H10B C10 H10C 109.5 . .
C12 C11 P2 112.9(5) . .
C12 C11 H11A 109.0 . .
P2 C11 H11A 109.0 . .
C12 C11 H11B 109.0 . .
P2 C11 H11B 109.0 . .
H11A C11 H11B 107.8 . .
C11 C12 H12A 109.5 . .
C11 C12 H12B 109.5 . .
H12A C12 H12B 109.5 . .
C11 C12 H12C 109.5 . .
H12A C12 H12C 109.5 . .
H12B C12 H12C 109.5 . .
O1 C13 Rh1 179.5(6) . .
C19 C14 N1 125.3(5) . .
C19 C14 C15 117.1(5) . .
N1 C14 C15 117.6(5) . .
C16 C15 C14 119.5(5) . .
C16 C15 H15 120.3 . .
C14 C15 H15 120.3 . .
C17 C16 C15 122.3(6) . .
C17 C16 H16 118.8 . .
C15 C16 H16 118.8 . .
C16 C17 C18 118.2(5) . .
C16 C17 H17 120.9 . .
C18 C17 H17 120.9 . .
C17 C18 C19 120.9(5) . .
C17 C18 H18 119.6 . .
C19 C18 H18 119.6 . .
C14 C19 C18 122.0(5) . .
C14 C19 H19 119.0 . .
C18 C19 H19 119.0 . .
O2 C20 C23 108.3(5) . .
O2 C20 C22 107.4(5) . .
C23 C20 C22 109.7(5) . .
O2 C20 C21 102.6(4) . .
C23 C20 C21 115.4(5) . .
C22 C20 C21 112.8(5) . .
O3 C21 C24 109.1(4) . .
O3 C21 C25 107.2(5) . .
C24 C21 C25 109.4(5) . .
O3 C21 C20 101.8(4) . .
C24 C21 C20 114.8(5) . .
C25 C21 C20 113.9(5) . .
C20 C22 H22A 109.5 . .
C20 C22 H22B 109.5 . .
H22A C22 H22B 109.5 . .
C20 C22 H22C 109.5 . .
H22A C22 H22C 109.5 . .
H22B C22 H22C 109.5 . .
C20 C23 H23A 109.5 . .
C20 C23 H23B 109.5 . .
H23A C23 H23B 109.5 . .
C20 C23 H23C 109.5 . .
H23A C23 H23C 109.5 . .
H23B C23 H23C 109.5 . .
C21 C24 H24A 109.5 . .
C21 C24 H24B 109.5 . .
H24A C24 H24B 109.5 . .
C21 C24 H24C 109.5 . .
H24A C24 H24C 109.5 . .
H24B C24 H24C 109.5 . .
C21 C25 H25A 109.5 . .
C21 C25 H25B 109.5 . .
H25A C25 H25B 109.5 . .
C21 C25 H25C 109.5 . .
H25A C25 H25C 109.5 . .
H25B C25 H25C 109.5 . .
C27 C26 P3 113.1(5) . .
C27 C26 H26A 109.0 . .
P3 C26 H26A 109.0 . .
C27 C26 H26B 109.0 . .
P3 C26 H26B 109.0 . .
H26A C26 H26B 107.8 . .
C26 C27 H27A 109.5 . .
C26 C27 H27B 109.5 . .
H27A C27 H27B 109.5 . .
C26 C27 H27C 109.5 . .
H27A C27 H27C 109.5 . .
H27B C27 H27C 109.5 . .
C29 C28 P3 117.2(5) . .
C29 C28 H28A 108.0 . .
P3 C28 H28A 108.0 . .
C29 C28 H28B 108.0 . .
P3 C28 H28B 108.0 . .
H28A C28 H28B 107.2 . .
C28 C29 H29A 109.5 . .
C28 C29 H29B 109.5 . .
H29A C29 H29B 109.5 . .
C28 C29 H29C 109.5 . .
H29A C29 H29C 109.5 . .
H29B C29 H29C 109.5 . .
C31 C30 P3 114.9(5) . .
C31 C30 H30A 108.5 . .
P3 C30 H30A 108.5 . .
C31 C30 H30B 108.5 . .
P3 C30 H30B 108.5 . .
H30A C30 H30B 107.5 . .
C30 C31 H31A 109.5 . .
C30 C31 H31B 109.5 . .
H31A C31 H31B 109.5 . .
C30 C31 H31C 109.5 . .
H31A C31 H31C 109.5 . .
H31B C31 H31C 109.5 . .
C33 C32 P4 112.7(7) . .
C33 C32 H32A 109.0 . .
P4 C32 H32A 109.0 . .
C33 C32 H32B 109.0 . .
P4 C32 H32B 109.0 . .
H32A C32 H32B 107.8 . .
C32 C33 H33A 109.5 . .
C32 C33 H33B 109.5 . .
H33A C33 H33B 109.5 . .
C32 C33 H33C 109.5 . .
H33A C33 H33C 109.5 . .
H33B C33 H33C 109.5 . .
C35 C34 P4 118.9(6) . .
C35 C34 H34A 107.6 . .
P4 C34 H34A 107.6 . .
C35 C34 H34B 107.6 . .
P4 C34 H34B 107.6 . .
H34A C34 H34B 107.0 . .
C34 C35 H35A 109.5 . .
C34 C35 H35B 109.5 . .
H35A C35 H35B 109.5 . .
C34 C35 H35C 109.5 . .
H35A C35 H35C 109.5 . .
H35B C35 H35C 109.5 . .
C37 C36 P4 113.3(5) . .
C37 C36 H36A 108.9 . .
P4 C36 H36A 108.9 . .
C37 C36 H36B 108.9 . .
P4 C36 H36B 108.9 . .
H36A C36 H36B 107.7 . .
C36 C37 H37A 109.5 . .
C36 C37 H37B 109.5 . .
H37A C37 H37B 109.5 . .
C36 C37 H37C 109.5 . .
H37A C37 H37C 109.5 . .
H37B C37 H37C 109.5 . .
O4 C38 Rh2 176.7(7) . .
C40 C39 C44 117.5(5) . .
C40 C39 N2 122.5(5) . .
C44 C39 N2 119.6(5) . .
C41 C40 C39 120.3(5) . .
C41 C40 H40 119.9 . .
C39 C40 H40 119.9 . .
C42 C41 C40 121.8(6) . .
C42 C41 H41 119.1 . .
C40 C41 H41 119.1 . .
C41 C42 C43 118.4(5) . .
C41 C42 H42 120.8 . .
C43 C42 H42 120.8 . .
C44 C43 C42 120.3(5) . .
C44 C43 H43 119.9 . .
C42 C43 H43 119.9 . .
C43 C44 C39 121.6(5) . .
C43 C44 H44 119.2 . .
C39 C44 H44 119.2 . .
O5 C45 C47 109.6(5) . .
O5 C45 C48 106.9(5) . .
C47 C45 C48 110.6(5) . .
O5 C45 C46 101.8(4) . .
C47 C45 C46 115.2(5) . .
C48 C45 C46 112.0(5) . .
O6 C46 C49 107.9(5) . .
O6 C46 C50 108.8(5) . .
C49 C46 C50 110.6(5) . .
O6 C46 C45 101.5(4) . .
C49 C46 C45 113.0(5) . .
C50 C46 C45 114.5(5) . .
C45 C47 H47A 109.5 . .
C45 C47 H47B 109.5 . .
H47A C47 H47B 109.5 . .
C45 C47 H47C 109.5 . .
H47A C47 H47C 109.5 . .
H47B C47 H47C 109.5 . .
C45 C48 H48A 109.5 . .
C45 C48 H48B 109.5 . .
H48A C48 H48B 109.5 . .
C45 C48 H48C 109.5 . .
H48A C48 H48C 109.5 . .
H48B C48 H48C 109.5 . .
C46 C49 H49A 109.5 . .
C46 C49 H49B 109.5 . .
H49A C49 H49B 109.5 . .
C46 C49 H49C 109.5 . .
H49A C49 H49C 109.5 . .
H49B C49 H49C 109.5 . .
C46 C50 H50A 109.5 . .
C46 C50 H50B 109.5 . .
H50A C50 H50B 109.5 . .
C46 C50 H50C 109.5 . .
H50A C50 H50C 109.5 . .
H50B C50 H50C 109.5 . .
O3 B1 N1 128.9(5) . .
O3 B1 O2 109.9(5) . .
N1 B1 O2 121.2(5) . .
N2 B2 O6 129.1(6) . .
N2 B2 O5 121.0(5) . .
O6 B2 O5 109.8(5) . .
C14 N1 B1 122.4(5) . .
C14 N1 Rh1 119.5(3) . .
B1 N1 Rh1 117.9(4) . .
B2 N2 C39 123.0(5) . .
B2 N2 Rh2 118.2(4) . .
C39 N2 Rh2 118.7(4) . .
B1 O2 C20 107.1(4) . .
B1 O3 C21 108.1(4) . .
B2 O5 C45 106.4(4) . .
B2 O6 C46 107.8(5) . .
C5 P1 C1 100.1(3) . .
C5 P1 C3 105.6(3) . .
C1 P1 C3 105.6(3) . .
C5 P1 Rh1 115.2(2) . .
C1 P1 Rh1 112.0(2) . .
C3 P1 Rh1 116.62(19) . .
C11 P2 C7 103.1(3) . .
C11 P2 C9 104.6(3) . .
C7 P2 C9 103.5(3) . .
C11 P2 Rh1 113.7(2) . .
C7 P2 Rh1 114.9(2) . .
C9 P2 Rh1 115.6(2) . .
C28 P3 C30 104.8(3) . .
C28 P3 C26 105.7(3) . .
C30 P3 C26 99.4(4) . .
C28 P3 Rh2 115.8(2) . .
C30 P3 Rh2 116.6(2) . .
C26 P3 Rh2 112.7(3) . .
C36 P4 C34 103.5(4) . .
C36 P4 C32 103.6(4) . .
C34 P4 C32 103.0(4) . .
C36 P4 Rh2 115.9(2) . .
C34 P4 Rh2 115.4(2) . .
C32 P4 Rh2 113.7(3) . .
C13 Rh1 N1 178.7(2) . .
C13 Rh1 P2 88.4(2) . .
N1 Rh1 P2 91.22(13) . .
C13 Rh1 P1 89.2(2) . .
N1 Rh1 P1 91.23(13) . .
P2 Rh1 P1 177.28(6) . .
C38 Rh2 N2 178.3(3) . .
C38 Rh2 P4 91.2(2) . .
N2 Rh2 P4 89.74(12) . .
C38 Rh2 P3 88.8(2) . .
N2 Rh2 P3 90.37(12) . .
P4 Rh2 P3 175.79(6) . .

loop_
_geom_bond_atom_site_label_1
_geom_bond_atom_site_label_2
_geom_bond_distance
_geom_bond_site_symmetry_2
C1 C2 1.527(9) .
C1 P1 1.821(6) .
C1 H1A 0.9900 .
C1 H1B 0.9900 .
C2 H2A 0.9800 .
C2 H2B 0.9800 .
C2 H2C 0.9800 .
C3 C4 1.510(8) .
C3 P1 1.822(6) .
C3 H3A 0.9900 .
C3 H3B 0.9900 .
C4 H4A 0.9800 .
C4 H4B 0.9800 .
C4 H4C 0.9800 .
C5 C6 1.518(9) .
C5 P1 1.821(6) .
C5 H5A 0.9900 .
C5 H5B 0.9900 .
C6 H6A 0.9800 .
C6 H6B 0.9800 .
C6 H6C 0.9800 .
C7 C8 1.528(9) .
C7 P2 1.833(6) .
C7 H7A 0.9900 .
C7 H7B 0.9900 .
C8 H8A 0.9800 .
C8 H8B 0.9800 .
C8 H8C 0.9800 .
C9 C10 1.527(9) .
C9 P2 1.836(6) .
C9 H9A 0.9900 .
C9 H9B 0.9900 .
C10 H10A 0.9800 .
C10 H10B 0.9800 .
C10 H10C 0.9800 .
C11 C12 1.522(10) .
C11 P2 1.832(6) .
C11 H11A 0.9900 .
C11 H11B 0.9900 .
C12 H12A 0.9800 .
C12 H12B 0.9800 .
C12 H12C 0.9800 .
C13 O1 1.162(7) .
C13 Rh1 1.797(6) .
C14 C19 1.389(8) .
C14 N1 1.398(7) .
C14 C15 1.432(8) .
C15 C16 1.398(8) .
C15 H15 0.9500 .
C16 C17 1.375(8) .
C16 H16 0.9500 .
C17 C18 1.387(9) .
C17 H17 0.9500 .
C18 C19 1.390(8) .
C18 H18 0.9500 .
C19 H19 0.9500 .
C20 O2 1.453(6) .
C20 C23 1.520(8) .
C20 C22 1.530(8) .
C20 C21 1.546(8) .
C21 O3 1.454(7) .
C21 C24 1.521(8) .
C21 C25 1.530(8) .
C22 H22A 0.9800 .
C22 H22B 0.9800 .
C22 H22C 0.9800 .
C23 H23A 0.9800 .
C23 H23B 0.9800 .
C23 H23C 0.9800 .
C24 H24A 0.9800 .
C24 H24B 0.9800 .
C24 H24C 0.9800 .
C25 H25A 0.9800 .
C25 H25B 0.9800 .
C25 H25C 0.9800 .
C26 C27 1.492(11) .
C26 P3 1.849(7) .
C26 H26A 0.9900 .
C26 H26B 0.9900 .
C27 H27A 0.9800 .
C27 H27B 0.9800 .
C27 H27C 0.9800 .
C28 C29 1.527(9) .
C28 P3 1.828(7) .
C28 H28A 0.9900 .
C28 H28B 0.9900 .
C29 H29A 0.9800 .
C29 H29B 0.9800 .
C29 H29C 0.9800 .
C30 C31 1.509(11) .
C30 P3 1.828(7) .
C30 H30A 0.9900 .
C30 H30B 0.9900 .
C31 H31A 0.9800 .
C31 H31B 0.9800 .
C31 H31C 0.9800 .
C32 C33 1.500(15) .
C32 P4 1.829(8) .
C32 H32A 0.9900 .
C32 H32B 0.9900 .
C33 H33A 0.9800 .
C33 H33B 0.9800 .
C33 H33C 0.9800 .
C34 C35 1.533(10) .
C34 P4 1.818(7) .
C34 H34A 0.9900 .
C34 H34B 0.9900 .
C35 H35A 0.9800 .
C35 H35B 0.9800 .
C35 H35C 0.9800 .
C36 C37 1.493(10) .
C36 P4 1.814(6) .
C36 H36A 0.9900 .
C36 H36B 0.9900 .
C37 H37A 0.9800 .
C37 H37B 0.9800 .
C37 H37C 0.9800 .
C38 O4 1.146(9) .
C38 Rh2 1.816(7) .
C39 C40 1.399(8) .
C39 C44 1.403(8) .
C39 N2 1.408(7) .
C40 C41 1.390(8) .
C40 H40 0.9500 .
C41 C42 1.378(9) .
C41 H41 0.9500 .
C42 C43 1.395(9) .
C42 H42 0.9500 .
C43 C44 1.383(8) .
C43 H43 0.9500 .
C44 H44 0.9500 .
C45 O5 1.443(7) .
C45 C47 1.522(9) .
C45 C48 1.525(8) .
C45 C46 1.549(9) .
C46 O6 1.452(7) .
C46 C49 1.518(8) .
C46 C50 1.529(9) .
C47 H47A 0.9800 .
C47 H47B 0.9800 .
C47 H47C 0.9800 .
C48 H48A 0.9800 .
C48 H48B 0.9800 .
C48 H48C 0.9800 .
C49 H49A 0.9800 .
C49 H49B 0.9800 .
C49 H49C 0.9800 .
C50 H50A 0.9800 .
C50 H50B 0.9800 .
C50 H50C 0.9800 .
B1 O3 1.394(7) .
B1 N1 1.399(8) .
B1 O2 1.409(8) .
B2 N2 1.390(8) .
B2 O6 1.392(8) .
B2 O5 1.414(8) .
N1 Rh1 2.114(4) .
N2 Rh2 2.114(5) .
P1 Rh1 2.3284(14) .
P2 Rh1 2.3128(15) .
P3 Rh2 2.3310(15) .
P4 Rh2 2.3248(16) .

loop_
_geom_torsion_atom_site_label_1
_geom_torsion_atom_site_label_2
_geom_torsion_atom_site_label_3
_geom_torsion_atom_site_label_4
_geom_torsion
_geom_torsion_site_symmetry_1
_geom_torsion_site_symmetry_2
_geom_torsion_site_symmetry_3
_geom_torsion_site_symmetry_4
C19 C14 C15 C16 1.2(8) . . . .
N1 C14 C15 C16 178.0(5) . . . .
C14 C15 C16 C17 -1.5(9) . . . .
C15 C16 C17 C18 1.4(8) . . . .
C16 C17 C18 C19 -0.9(8) . . . .
N1 C14 C19 C18 -177.3(5) . . . .
C15 C14 C19 C18 -0.7(8) . . . .
C17 C18 C19 C14 0.6(8) . . . .
O2 C20 C21 O3 31.9(5) . . . .
C23 C20 C21 O3 149.5(5) . . . .
C22 C20 C21 O3 -83.3(5) . . . .
O2 C20 C21 C24 149.6(5) . . . .
C23 C20 C21 C24 -92.8(6) . . . .
C22 C20 C21 C24 34.4(7) . . . .
O2 C20 C21 C25 -83.1(5) . . . .
C23 C20 C21 C25 34.4(7) . . . .
C22 C20 C21 C25 161.6(5) . . . .
C44 C39 C40 C41 -1.0(8) . . . .
N2 C39 C40 C41 -174.6(5) . . . .
C39 C40 C41 C42 1.7(9) . . . .
C40 C41 C42 C43 -2.1(9) . . . .
C41 C42 C43 C44 2.0(8) . . . .
C42 C43 C44 C39 -1.5(9) . . . .
C40 C39 C44 C43 1.0(8) . . . .
N2 C39 C44 C43 174.7(5) . . . .
O5 C45 C46 O6 34.9(5) . . . .
C47 C45 C46 O6 153.4(5) . . . .
C48 C45 C46 O6 -79.0(5) . . . .
O5 C45 C46 C49 -80.4(5) . . . .
C47 C45 C46 C49 38.1(7) . . . .
C48 C45 C46 C49 165.7(5) . . . .
O5 C45 C46 C50 151.8(5) . . . .
C47 C45 C46 C50 -89.7(7) . . . .
C48 C45 C46 C50 37.9(7) . . . .
C19 C14 N1 B1 -23.2(8) . . . .
C15 C14 N1 B1 160.3(5) . . . .
C19 C14 N1 Rh1 152.9(4) . . . .
C15 C14 N1 Rh1 -23.7(6) . . . .
O3 B1 N1 C14 5.2(9) . . . .
O2 B1 N1 C14 -174.5(5) . . . .
O3 B1 N1 Rh1 -170.9(5) . . . .
O2 B1 N1 Rh1 9.3(7) . . . .
O6 B2 N2 C39 -8.1(9) . . . .
O5 B2 N2 C39 175.0(5) . . . .
O6 B2 N2 Rh2 174.6(4) . . . .
O5 B2 N2 Rh2 -2.3(7) . . . .
C40 C39 N2 B2 -24.8(8) . . . .
C44 C39 N2 B2 161.8(5) . . . .
C40 C39 N2 Rh2 152.5(4) . . . .
C44 C39 N2 Rh2 -20.9(6) . . . .
O3 B1 O2 C20 11.0(6) . . . .
N1 B1 O2 C20 -169.2(5) . . . .
C23 C20 O2 B1 -149.0(5) . . . .
C22 C20 O2 B1 92.5(5) . . . .
C21 C20 O2 B1 -26.6(6) . . . .
N1 B1 O3 C21 -168.9(6) . . . .
O2 B1 O3 C21 10.9(6) . . . .
C24 C21 O3 B1 -148.2(5) . . . .
C25 C21 O3 B1 93.4(5) . . . .
C20 C21 O3 B1 -26.5(5) . . . .
N2 B2 O5 C45 -166.9(5) . . . .
O6 B2 O5 C45 15.7(6) . . . .
C47 C45 O5 B2 -153.5(5) . . . .
C48 C45 O5 B2 86.6(5) . . . .
C46 C45 O5 B2 -31.0(5) . . . .
N2 B2 O6 C46 -168.9(6) . . . .
O5 B2 O6 C46 8.2(6) . . . .
C49 C46 O6 B2 92.4(6) . . . .
C50 C46 O6 B2 -147.6(5) . . . .
C45 C46 O6 B2 -26.6(5) . . . .
C6 C5 P1 C1 -176.0(5) . . . .
C6 C5 P1 C3 74.5(6) . . . .
C6 C5 P1 Rh1 -55.7(6) . . . .
C2 C1 P1 C5 175.2(5) . . . .
C2 C1 P1 C3 -75.3(5) . . . .
C2 C1 P1 Rh1 52.6(5) . . . .
C4 C3 P1 C5 47.0(6) . . . .
C4 C3 P1 C1 -58.5(6) . . . .
C4 C3 P1 Rh1 176.4(4) . . . .
C12 C11 P2 C7 -176.7(5) . . . .
C12 C11 P2 C9 -68.7(5) . . . .
C12 C11 P2 Rh1 58.2(5) . . . .
C8 C7 P2 C11 -68.2(5) . . . .
C8 C7 P2 C9 -177.0(5) . . . .
C8 C7 P2 Rh1 56.1(5) . . . .
C10 C9 P2 C11 -36.8(6) . . . .
C10 C9 P2 C7 70.9(6) . . . .
C10 C9 P2 Rh1 -162.6(4) . . . .
C29 C28 P3 C30 54.7(7) . . . .
C29 C28 P3 C26 -49.7(7) . . . .
C29 C28 P3 Rh2 -175.3(5) . . . .
C31 C30 P3 C28 79.9(7) . . . .
C31 C30 P3 C26 -170.9(7) . . . .
C31 C30 P3 Rh2 -49.5(7) . . . .
C27 C26 P3 C28 -67.9(6) . . . .
C27 C26 P3 C30 -176.3(6) . . . .
C27 C26 P3 Rh2 59.6(6) . . . .
C37 C36 P4 C34 -67.8(6) . . . .
C37 C36 P4 C32 -175.1(6) . . . .
C37 C36 P4 Rh2 59.6(6) . . . .
C35 C34 P4 C36 -46.5(8) . . . .
C35 C34 P4 C32 61.2(8) . . . .
C35 C34 P4 Rh2 -174.3(6) . . . .
C33 C32 P4 C36 -70.9(7) . . . .
C33 C32 P4 C34 -178.5(7) . . . .
C33 C32 P4 Rh2 55.9(8) . . . .
O1 C13 Rh1 N1 -14(82) . . . .
O1 C13 Rh1 P2 59(74) . . . .
O1 C13 Rh1 P1 -120(74) . . . .
C14 N1 Rh1 C13 176(68) . . . .
B1 N1 Rh1 C13 -8(11) . . . .
C14 N1 Rh1 P2 103.8(4) . . . .
B1 N1 Rh1 P2 -79.9(4) . . . .
C14 N1 Rh1 P1 -77.3(4) . . . .
B1 N1 Rh1 P1 98.9(4) . . . .
C11 P2 Rh1 C13 42.3(3) . . . .
C7 P2 Rh1 C13 -76.1(3) . . . .
C9 P2 Rh1 C13 163.3(3) . . . .
C11 P2 Rh1 N1 -138.9(3) . . . .
C7 P2 Rh1 N1 102.6(3) . . . .
C9 P2 Rh1 N1 -17.9(3) . . . .
C11 P2 Rh1 P1 66.8(13) . . . .
C7 P2 Rh1 P1 -51.6(13) . . . .
C9 P2 Rh1 P1 -172.1(12) . . . .
C5 P1 Rh1 C13 -55.9(3) . . . .
C1 P1 Rh1 C13 57.7(3) . . . .
C3 P1 Rh1 C13 179.4(3) . . . .
C5 P1 Rh1 N1 125.4(3) . . . .
C1 P1 Rh1 N1 -121.0(2) . . . .
C3 P1 Rh1 N1 0.7(3) . . . .
C5 P1 Rh1 P2 -80.4(13) . . . .
C1 P1 Rh1 P2 33.2(13) . . . .
C3 P1 Rh1 P2 154.9(12) . . . .
O4 C38 Rh2 N2 11(17) . . . .
O4 C38 Rh2 P4 -111(10) . . . .
O4 C38 Rh2 P3 73(10) . . . .
B2 N2 Rh2 C38 162(8) . . . .
C39 N2 Rh2 C38 -16(8) . . . .
B2 N2 Rh2 P4 -76.2(4) . . . .
C39 N2 Rh2 P4 106.4(4) . . . .
B2 N2 Rh2 P3 99.6(4) . . . .
C39 N2 Rh2 P3 -77.8(4) . . . .
C36 P4 Rh2 C38 33.3(4) . . . .
C34 P4 Rh2 C38 154.5(4) . . . .
C32 P4 Rh2 C38 -86.7(4) . . . .
C36 P4 Rh2 N2 -145.3(3) . . . .
C34 P4 Rh2 N2 -24.0(3) . . . .
C32 P4 Rh2 N2 94.7(4) . . . .
C36 P4 Rh2 P3 123.2(9) . . . .
C34 P4 Rh2 P3 -115.6(9) . . . .
C32 P4 Rh2 P3 3.2(10) . . . .
C28 P3 Rh2 C38 -177.4(4) . . . .
C30 P3 Rh2 C38 -53.4(4) . . . .
C26 P3 Rh2 C38 60.6(4) . . . .
C28 P3 Rh2 N2 1.1(3) . . . .
C30 P3 Rh2 N2 125.1(3) . . . .
C26 P3 Rh2 N2 -120.9(3) . . . .
C28 P3 Rh2 P4 92.6(9) . . . .
C30 P3 Rh2 P4 -143.4(9) . . . .
C26 P3 Rh2 P4 -29.3(9) . . . .
